data_4300395
_journal_name_full 'Inorganic Chemistry'
_journal_year 2006
_chemical_formula_sum 'C32 H26 Cl2 Cu2 N10 O'
_chemical_formula_weight 764.61
_space_group_IT_number 43
_symmetry_cell_setting orthorhombic
_symmetry_space_group_name_Hall 'F 2 -2d'
_symmetry_space_group_name_H-M 'F d d 2'
_cell_angle_alpha 90.00
_cell_angle_beta 90.00
_cell_angle_gamma 90.00
_cell_formula_units_Z 8
_cell_length_a 28.6584(5)
_cell_length_b 11.7238(2)
_cell_length_c 18.0082(3)
_cell_measurement_temperature 150(1)
_cell_volume 6050.49(18)
_diffrn_ambient_temperature 150(1)
_exptl_crystal_density_diffrn 1.679
_cod_depositor_comments
;
The following automatic conversions were performed:
'_symmetry_cell_setting' value 'Orthorhombic' changed to 'orthorhombic'
according to '/home/saulius/struct/CIF-dictionaries/cif_core.dic'
dictionary named 'cif_core.dic' version 2.4.1 from 2010-06-29.

Automatic conversion script
Id: cif_fix_enum 1527 2010-12-29 10:47:43Z saulius 
;
_cod_database_code 4300395

loop_
_symmetry_equiv_pos_as_xyz
'x, y, z'
'-x, -y, z'
'x+1/4, -y+1/4, z+1/4'
'-x+1/4, y+1/4, z+1/4'
'x, y+1/2, z+1/2'
'-x, -y+1/2, z+1/2'
'x+1/4, -y+3/4, z+3/4'
'-x+1/4, y+3/4, z+3/4'
'x+1/2, y, z+1/2'
'-x+1/2, -y, z+1/2'
'x+3/4, -y+1/4, z+3/4'
'-x+3/4, y+1/4, z+3/4'
'x+1/2, y+1/2, z'
'-x+1/2, -y+1/2, z'
'x+3/4, -y+3/4, z+1/4'
'-x+3/4, y+3/4, z+1/4'

loop_
_atom_site_label
_atom_site_type_symbol
_atom_site_fract_x
_atom_site_fract_y
_atom_site_fract_z
_atom_site_U_iso_or_equiv
_atom_site_adp_type
_atom_site_occupancy
_atom_site_symmetry_multiplicity
_atom_site_calc_flag
_atom_site_refinement_flags
_atom_site_disorder_assembly
_atom_site_disorder_group
Cu1 Cu 0.267976(15) -0.92287(3) 0.76186(3) 0.02583(18) Uani 1 1 d . . .
Cl1 Cl 0.31562(3) -1.04391(9) 0.68620(6) 0.0328(3) Uani 1 1 d . . .
N1 N 0.23321(11) -1.0535(3) 0.8097(2) 0.0269(7) Uani 1 1 d . . .
N2 N 0.26182(11) -0.9650(3) 0.9186(2) 0.0270(7) Uani 1 1 d . . .
N3 N 0.27840(11) -0.8959(3) 0.87001(18) 0.0239(7) Uani 1 1 d . . .
N4 N 0.30428(12) -0.7788(3) 0.7573(2) 0.0282(6) Uani 1 1 d . . .
N5 N 0.28266(11) -0.6212(3) 0.68197(19) 0.0247(7) Uani 1 1 d . . .
C1 C 0.20888(14) -1.1367(3) 0.7770(3) 0.0317(9) Uani 1 1 d . . .
H1A H 0.2075 -1.1387 0.7243 0.038 Uiso 1 1 calc R . .
C2 C 0.18554(15) -1.2202(3) 0.8170(3) 0.0341(10) Uani 1 1 d . . .
H2A H 0.1687 -1.2789 0.7924 0.041 Uiso 1 1 calc R . .
C3 C 0.18747(14) -1.2156(4) 0.8937(3) 0.0363(10) Uani 1 1 d . . .
H3A H 0.1709 -1.2702 0.9224 0.044 Uiso 1 1 calc R . .
C4 C 0.21321(14) -1.1321(3) 0.9288(3) 0.0319(8) Uani 1 1 d . . .
H4A H 0.2155 -1.1298 0.9814 0.038 Uiso 1 1 calc R . .
C5 C 0.23589(12) -1.0509(3) 0.8845(2) 0.0253(8) Uani 1 1 d . . .
C6 C 0.30344(13) -0.8017(3) 0.8879(2) 0.0248(8) Uani 1 1 d . . .
C7 C 0.31381(13) -0.7644(3) 0.9608(2) 0.0291(8) Uani 1 1 d . . .
H7A H 0.3031 -0.8063 1.0026 0.035 Uiso 1 1 calc R . .
C8 C 0.33935(15) -0.6673(3) 0.9701(2) 0.0328(9) Uani 1 1 d . . .
H8A H 0.3464 -0.6408 1.0186 0.039 Uiso 1 1 calc R . .
C9 C 0.35540(14) -0.6058(3) 0.9069(3) 0.0301(8) Uani 1 1 d . . .
H9A H 0.3743 -0.5403 0.9143 0.036 Uiso 1 1 calc R . .
C10 C 0.34458(13) -0.6376(3) 0.8361(2) 0.0260(8) Uani 1 1 d . . .
H10A H 0.3553 -0.5934 0.7953 0.031 Uiso 1 1 calc R . .
C11 C 0.31699(13) -0.7381(3) 0.8234(2) 0.0249(8) Uani 1 1 d . . .
C12 C 0.31044(13) -0.7146(3) 0.6921(2) 0.0249(8) Uani 1 1 d . . .
C13 C 0.34247(14) -0.7494(3) 0.6387(2) 0.0291(8) Uani 1 1 d . . .
H13A H 0.3609 -0.8158 0.6463 0.035 Uiso 1 1 calc R . .
C14 C 0.34716(15) -0.6862(4) 0.5747(2) 0.0318(9) Uani 1 1 d . . .
H14A H 0.3695 -0.7073 0.5382 0.038 Uiso 1 1 calc R . .
C15 C 0.31903(14) -0.5915(4) 0.5637(2) 0.0295(8) Uani 1 1 d . . .
H15A H 0.3216 -0.5473 0.5197 0.035 Uiso 1 1 calc R . .
C16 C 0.28713(15) -0.5629(3) 0.6183(2) 0.0276(8) Uani 1 1 d . . .
H16A H 0.2674 -0.4989 0.6103 0.033 Uiso 1 1 calc R . .
O1 O 0.2500 -1.2500 0.6130(5) 0.120(4) Uani 1 2 d SD . .
H1B H 0.268(4) -1.199(10) 0.638(7) 0.180 Uiso 1 1 d D . .

loop_
_atom_site_aniso_label
_atom_site_aniso_U_11
_atom_site_aniso_U_22
_atom_site_aniso_U_33
_atom_site_aniso_U_23
_atom_site_aniso_U_13
_atom_site_aniso_U_12
Cu1 0.0304(3) 0.0211(2) 0.0260(3) 0.00147(19) -0.00344(18) -0.00382(18)
Cl1 0.0271(4) 0.0317(5) 0.0396(6) -0.0058(4) -0.0004(4) 0.0014(4)
N1 0.0252(17) 0.0222(14) 0.0333(19) 0.0008(14) -0.0014(13) 0.0007(12)
N2 0.0270(16) 0.0264(15) 0.0275(18) 0.0051(14) 0.0005(12) 0.0025(12)
N3 0.0230(15) 0.0224(14) 0.0264(18) 0.0008(13) -0.0023(13) 0.0012(12)
N4 0.0336(15) 0.0236(14) 0.0274(16) -0.0016(15) -0.0028(15) -0.0036(12)
N5 0.0270(16) 0.0206(14) 0.0266(16) 0.0024(13) 0.0024(13) -0.0025(12)
C1 0.031(2) 0.0274(19) 0.036(2) -0.0026(16) -0.0045(17) -0.0044(15)
C2 0.032(2) 0.0220(19) 0.049(3) 0.0009(18) -0.0062(18) -0.0057(15)
C3 0.031(2) 0.028(2) 0.050(3) 0.009(2) 0.001(2) -0.0021(16)
C4 0.031(2) 0.0295(19) 0.036(2) 0.0059(18) 0.0036(17) -0.0010(16)
C5 0.0197(17) 0.0244(17) 0.032(2) 0.0035(16) 0.0008(15) 0.0051(13)
C6 0.0231(17) 0.0224(16) 0.029(2) 0.0006(15) -0.0029(15) 0.0030(15)
C7 0.0284(19) 0.0290(18) 0.030(2) -0.0007(17) -0.0037(15) 0.0017(16)
C8 0.036(2) 0.0295(19) 0.033(2) -0.0043(17) -0.0097(18) -0.0004(17)
C9 0.0251(18) 0.0241(16) 0.041(2) -0.0025(17) -0.0070(16) -0.0002(15)
C10 0.0228(17) 0.0228(16) 0.032(2) 0.0003(15) -0.0036(15) 0.0004(14)
C11 0.0209(17) 0.0220(17) 0.032(2) 0.0028(15) -0.0017(15) 0.0046(14)
C12 0.0258(18) 0.0205(16) 0.028(2) -0.0001(15) 0.0001(15) -0.0035(14)
C13 0.0247(18) 0.0286(19) 0.034(2) 0.0013(16) 0.0031(15) 0.0021(16)
C14 0.028(2) 0.035(2) 0.033(2) -0.0024(18) 0.0051(17) -0.0013(16)
C15 0.032(2) 0.0311(19) 0.025(2) 0.0017(16) 0.0017(16) -0.0020(16)
C16 0.027(2) 0.0241(17) 0.032(2) 0.0000(16) 0.0030(16) -0.0005(15)
O1 0.172(10) 0.123(9) 0.065(5) 0.000 0.000 -0.062(7)

loop_
_geom_bond_atom_site_label_1
_geom_bond_atom_site_label_2
_geom_bond_distance
_geom_bond_site_symmetry_2
_geom_bond_publ_flag
Cu1 N4 1.985(3) . ?
Cu1 N3 1.996(3) . ?
Cu1 N1 2.020(4) . ?
Cu1 N5 2.108(3) 14_535 ?
Cu1 Cl1 2.3947(11) . ?
N1 C1 1.336(5) . ?
N1 C5 1.349(6) . ?
N2 N3 1.284(5) . ?
N2 C5 1.394(5) . ?
N3 C6 1.356(5) . ?
N4 C11 1.333(5) . ?
N4 C12 1.406(5) . ?
N5 C16 1.341(5) . ?
N5 C12 1.366(5) . ?
N5 Cu1 2.108(3) 14_535 ?
C1 C2 1.387(6) . ?
C2 C3 1.385(7) . ?
C3 C4 1.378(7) . ?
C4 C5 1.403(6) . ?
C6 C7 1.415(6) . ?
C6 C11 1.434(6) . ?
C7 C8 1.363(6) . ?
C8 C9 1.423(6) . ?
C9 C10 1.363(6) . ?
C10 C11 1.437(5) . ?
C12 C13 1.391(6) . ?
C13 C14 1.378(6) . ?
C14 C15 1.385(6) . ?
C15 C16 1.384(6) . ?
